data_7009286
loop_
_publ_author_name
'Eichh\"ofer, Andreas'
'Fenske, Dieter'

_publ_section_title
;
 Syntheses and structures of new copper(I)--indium(III)--selenide
 clusters&#x200A;&#x2020;
;
_journal_issue 6
_journal_name_full 'Journal of the Chemical Society, Dalton Transactions'
_journal_page_first 941
_journal_paper_doi 10.1039/a909737f
_journal_year 2000
_chemical_formula_analytical '[Cu11In15Se16(SePh)24(PPh3)4]'
_chemical_formula_sum 'C216 H180 Cu11 In15 P4 Se40'
_chemical_formula_weight 8456.29
_chemical_name_systematic
; 
 ? 
;
_space_group_IT_number 217
_symmetry_cell_setting cubic
_symmetry_space_group_name_Hall 'I -4 2 3'
_symmetry_space_group_name_H-M 'I -4 3 m'
_atom_sites_solution_hydrogens geom
_atom_sites_solution_primary direct
_atom_sites_solution_secondary difmap
_audit_creation_method SHELXL
_cell_angle_alpha 90.00
_cell_angle_beta 90.00
_cell_angle_gamma 90.00
_cell_formula_units_Z 2
_cell_length_a 25.431(3)
_cell_length_b 25.431(3)
_cell_length_c 25.431(3)
_cell_measurement_temperature 203(2)
_cell_volume 16447(3)
_computing_structure_refinement 'SHELXL-93 (Sheldrick, 1993)'
_computing_structure_solution 'SHELXS-86 (Sheldrick, 1990)'
_diffrn_ambient_temperature 203(2)
_diffrn_radiation_monochromator graphite
_diffrn_radiation_source 'fine-focus sealed tube'
_diffrn_radiation_type MoKa
_diffrn_radiation_wavelength 0.71073
_diffrn_reflns_av_R_equivalents 0.0709
_diffrn_reflns_av_sigmaI/netI 0.0191
_diffrn_reflns_limit_h_max 31
_diffrn_reflns_limit_h_min -31
_diffrn_reflns_limit_k_max 31
_diffrn_reflns_limit_k_min -31
_diffrn_reflns_limit_l_max 31
_diffrn_reflns_limit_l_min -26
_diffrn_reflns_number 47580
_diffrn_reflns_theta_max 24.99
_diffrn_reflns_theta_min 1.96
_exptl_absorpt_coefficient_mu 6.201
_exptl_crystal_colour red
_exptl_crystal_density_diffrn 1.676
_exptl_crystal_description 'cubic blocks'
_exptl_crystal_F_000 7540
_refine_diff_density_max 1.174
_refine_diff_density_min -0.633
_refine_diff_density_rms 0.162
_refine_ls_abs_structure_details 'Flack H D (1983), Acta Cryst. A39, 876-881'
_refine_ls_abs_structure_Flack 0.05(2)
_refine_ls_extinction_method none
_refine_ls_goodness_of_fit_all 1.281
_refine_ls_goodness_of_fit_obs 1.297
_refine_ls_matrix_type full
_refine_ls_number_parameters 75
_refine_ls_number_reflns 2643
_refine_ls_number_restraints 0
_refine_ls_restrained_S_all 1.282
_refine_ls_restrained_S_obs 1.297
_refine_ls_R_factor_all 0.0461
_refine_ls_R_factor_obs 0.0439
_refine_ls_shift/esd_max 0.011
_refine_ls_shift/esd_mean 0.002
_refine_ls_structure_factor_coef Fsqd
_refine_ls_weighting_details 'w=1/[s^2^(Fo^2^)+( 0.1000P)^2^+0.0000P] where P=(Fo^2^+2Fc^2^)/3'
_refine_ls_weighting_scheme calc
_refine_ls_wR_factor_all 0.1449
_refine_ls_wR_factor_obs 0.1429
_reflns_number_observed 2539
_reflns_number_total 2670
_reflns_observed_criterion >2sigma(I)
_cod_data_source_file a909737f.txt
_cod_data_source_block 3
_cod_depositor_comments
;
The following automatic conversions were performed:

'_refine_ls_weighting_scheme' value 'calc w=1/[s^2^(Fo^2^)+(
0.1000P)^2^+0.0000P] where P=(Fo^2^+2Fc^2^)/3' was changed to 'calc'.
New tag '_refine_ls_weighting_details' was created. The value of the
new tag was set to 'w=1/[s^2^(Fo^2^)+( 0.1000P)^2^+0.0000P] where
P=(Fo^2^+2Fc^2^)/3'.

Automatic conversion script
Id: cif_fix_values 3143 2015-03-26 13:38:13Z robertas 
;
_cod_original_cell_volume 16446.6(32)
_cod_original_sg_symbol_H-M I-43m
_cod_database_code 7009286

loop_
_symmetry_equiv_pos_as_xyz
'x, y, z'
'-x, -y, z'
'-x, y, -z'
'x, -y, -z'
'z, x, y'
'z, -x, -y'
'-z, -x, y'
'-z, x, -y'
'y, z, x'
'-y, z, -x'
'y, -z, -x'
'-y, -z, x'
'y, x, z'
'-y, -x, z'
'y, -x, -z'
'-y, x, -z'
'x, z, y'
'-x, z, -y'
'-x, -z, y'
'x, -z, -y'
'z, y, x'
'z, -y, -x'
'-z, y, -x'
'-z, -y, x'
'x+1/2, y+1/2, z+1/2'
'-x+1/2, -y+1/2, z+1/2'
'-x+1/2, y+1/2, -z+1/2'
'x+1/2, -y+1/2, -z+1/2'
'z+1/2, x+1/2, y+1/2'
'z+1/2, -x+1/2, -y+1/2'
'-z+1/2, -x+1/2, y+1/2'
'-z+1/2, x+1/2, -y+1/2'
'y+1/2, z+1/2, x+1/2'
'-y+1/2, z+1/2, -x+1/2'
'y+1/2, -z+1/2, -x+1/2'
'-y+1/2, -z+1/2, x+1/2'
'y+1/2, x+1/2, z+1/2'
'-y+1/2, -x+1/2, z+1/2'
'y+1/2, -x+1/2, -z+1/2'
'-y+1/2, x+1/2, -z+1/2'
'x+1/2, z+1/2, y+1/2'
'-x+1/2, z+1/2, -y+1/2'
'-x+1/2, -z+1/2, y+1/2'
'x+1/2, -z+1/2, -y+1/2'
'z+1/2, y+1/2, x+1/2'
'z+1/2, -y+1/2, -x+1/2'
'-z+1/2, y+1/2, -x+1/2'
'-z+1/2, -y+1/2, x+1/2'

loop_
_atom_site_aniso_label
_atom_site_aniso_U_11
_atom_site_aniso_U_22
_atom_site_aniso_U_33
_atom_site_aniso_U_23
_atom_site_aniso_U_13
_atom_site_aniso_U_12
In2 0.0308(3) 0.0308(3) 0.0276(4) -0.0010(2) -0.0010(2) -0.0076(3)
Se1 0.0323(4) 0.0323(4) 0.0323(4) -0.0045(4) 0.0045(4) 0.0045(4)
Se2 0.0294(3) 0.0280(5) 0.0294(3) -0.0015(3) -0.0021(4) -0.0015(3)
Se3 0.0352(4) 0.0352(4) 0.0299(5) 0.0019(3) 0.0019(3) -0.0097(4)
Se4 0.0744(7) 0.0744(7) 0.0343(6) -0.0043(3) -0.0043(3) -0.0476(8)
Cu2 0.0358(5) 0.0358(5) 0.0358(5) -0.0075(5) -0.0075(5) -0.0075(5)
Cu3 0.0332(5) 0.0332(5) 0.0332(5) 0.0010(5) 0.0010(5) -0.0010(5)
P1 0.0388(11) 0.0388(11) 0.0388(11) -0.0084(11) -0.0084(11) -0.0084(11)

loop_
_atom_site_label
_atom_site_type_symbol
_atom_site_fract_x
_atom_site_fract_y
_atom_site_fract_z
_atom_site_U_iso_or_equiv
_atom_site_thermal_displace_type
_atom_site_occupancy
_atom_site_calc_flag
_atom_site_refinement_flags
_atom_site_disorder_group
In1 In 0.0000 0.10758(5) 0.0000 0.0307(3) Uiso 0.50 d SP .
Cu1 Cu 0.0000 0.10758(5) 0.0000 0.0307(3) Uiso 0.50 d SP .
In2 In 0.14859(2) 0.14859(2) 0.03656(3) 0.0297(2) Uani 1 d S .
Se1 Se -0.05918(4) 0.05918(4) 0.05918(4) 0.0323(4) Uani 1 d S .
Se2 Se 0.05264(3) 0.17576(4) 0.05264(3) 0.0289(3) Uani 1 d S .
Se3 Se 0.17096(3) 0.17096(3) -0.06030(4) 0.0335(3) Uani 1 d S .
Se4 Se 0.20711(3) 0.20711(3) 0.09559(5) 0.0610(5) Uani 1 d S .
Cu2 Cu 0.18798(5) 0.18798(5) 0.18798(5) 0.0358(5) Uani 1 d S .
Cu3 Cu 0.11463(5) 0.11463(5) -0.11463(5) 0.0332(5) Uani 1 d S .
P1 P 0.24009(10) 0.24009(10) 0.24009(10) 0.0388(11) Uani 1 d S .
C1 C 0.1347(4) 0.2405(4) -0.0579(5) 0.039(3) Uiso 0.50 d PG 1
C2 C 0.0803(4) 0.2445(4) -0.0615(4) 0.037(4) Uiso 0.50 d PG 1
C3 C 0.0563(4) 0.2936(5) -0.0577(6) 0.077(5) Uiso 1 d SG 1
C4 C 0.0869(6) 0.3388(3) -0.0566(6) 0.081(7) Uiso 0.50 d PG 1
C5 C 0.1413(6) 0.3348(4) -0.0531(6) 0.093(8) Uiso 0.50 d PG 1
C6 C 0.1652(3) 0.2857(5) -0.0538(6) 0.070(6) Uiso 0.50 d PG 1
C7 C 0.2192(5) 0.2452(4) 0.3077(4) 0.045(4) Uiso 0.50 d PG 2
C8 C 0.1994(6) 0.1990(4) 0.3312(5) 0.064(4) Uiso 1 d SG 2
C9 C 0.1790(6) 0.2023(4) 0.3819(5) 0.069(6) Uiso 0.50 d PG 2
C10 C 0.1785(6) 0.2498(5) 0.4090(4) 0.082(7) Uiso 0.50 d PG 2
C11 C 0.1983(6) 0.2949(4) 0.3855(5) 0.074(6) Uiso 0.50 d PG 2
C12 C 0.2187(5) 0.2927(4) 0.3348(5) 0.055(5) Uiso 0.50 d PG 2
C13 C 0.2754(5) 0.1667(5) 0.0746(6) 0.052(4) Uiso 0.50 d PG 3
C14 C 0.2910(5) 0.1204(5) 0.0992(5) 0.080(7) Uiso 0.50 d PG 3
C15 C 0.3377(6) 0.0960(5) 0.0845(6) 0.072(5) Uiso 0.50 d PG 3
C16 C 0.3687(5) 0.1178(7) 0.0452(7) 0.095(8) Uiso 0.50 d PG 3
C17 C 0.3531(7) 0.1641(7) 0.0206(7) 0.106(9) Uiso 0.50 d PG 3
C18 C 0.3065(7) 0.1885(5) 0.0353(6) 0.087(8) Uiso 0.50 d PG 3

loop_
_atom_type_symbol
_atom_type_description
_atom_type_scat_dispersion_real
_atom_type_scat_dispersion_imag
_atom_type_scat_source
C C 0.0033 0.0016 'International Tables Vol C Tables 4.2.6.8 and 6.1.1.4'
H H 0.0000 0.0000 'International Tables Vol C Tables 4.2.6.8 and 6.1.1.4'
P P 0.1023 0.0942 'International Tables Vol C Tables 4.2.6.8 and 6.1.1.4'
Cu Cu 0.3201 1.2651 'International Tables Vol C Tables 4.2.6.8 and 6.1.1.4'
Se Se -0.0929 2.2259 'International Tables Vol C Tables 4.2.6.8 and 6.1.1.4'
In In -0.7276 1.3100 'International Tables Vol C Tables 4.2.6.8 and 6.1.1.4'

loop_
_geom_angle_atom_site_label_1
_geom_angle_atom_site_label_2
_geom_angle_atom_site_label_3
_geom_angle
_geom_angle_site_symmetry_1
_geom_angle_site_symmetry_3
_geom_angle_publ_flag
Se1 In1 Se1 119.91(9) . 3 ?
Se1 In1 Se2 109.76(2) . 3 ?
Se1 In1 Se2 109.76(2) 3 3 ?
Se1 In1 Se2 109.76(2) . . ?
Se1 In1 Se2 109.76(2) 3 . ?
Se2 In1 Se2 95.04(6) 3 . ?
Se1 Cu1 Se1 119.91(9) . 3 ?
Se1 Cu1 Se2 109.76(2) . 3 ?
Se1 Cu1 Se2 109.76(2) 3 3 ?
Se1 Cu1 Se2 109.76(2) . . ?
Se1 Cu1 Se2 109.76(2) 3 . ?
Se2 Cu1 Se2 95.04(6) 3 . ?
Se2 In2 Se2 119.06(5) 9 . ?
Se2 In2 Se4 107.43(3) 9 . ?
Se2 In2 Se4 107.43(3) . . ?
Se2 In2 Se3 107.51(3) 9 . ?
Se2 In2 Se3 107.51(3) . . ?
Se4 In2 Se3 107.40(4) . . ?
Cu3 Se1 In1 114.69(4) 3 . ?
Cu3 Se1 Cu1 114.69(4) 3 . ?
In1 Se1 Cu1 0.00(5) . . ?
Cu3 Se1 Cu1 114.69(4) 3 10 ?
In1 Se1 Cu1 103.78(5) . 10 ?
Cu1 Se1 Cu1 103.78(5) . 10 ?
Cu3 Se1 In1 114.69(4) 3 10 ?
In1 Se1 In1 103.78(5) . 10 ?
Cu1 Se1 In1 103.78(5) . 10 ?
Cu1 Se1 In1 0.00(5) 10 10 ?
Cu3 Se1 In1 114.69(4) 3 5 ?
In1 Se1 In1 103.78(5) . 5 ?
Cu1 Se1 In1 103.78(5) . 5 ?
Cu1 Se1 In1 103.78(5) 10 5 ?
In1 Se1 In1 103.78(5) 10 5 ?
Cu3 Se1 Cu1 114.69(4) 3 5 ?
In1 Se1 Cu1 103.78(5) . 5 ?
Cu1 Se1 Cu1 103.78(5) . 5 ?
Cu1 Se1 Cu1 103.78(5) 10 5 ?
In1 Se1 Cu1 103.78(5) 10 5 ?
In1 Se1 Cu1 0.00(5) 5 5 ?
Cu1 Se2 In1 0.00(4) . . ?
Cu1 Se2 In2 103.34(3) . . ?
In1 Se2 In2 103.34(3) . . ?
Cu1 Se2 In2 103.34(3) . 5 ?
In1 Se2 In2 103.34(3) . 5 ?
In2 Se2 In2 103.30(4) . 5 ?
C1 Se3 C1 144.9(6) . 13 ?
C1 Se3 Cu3 105.3(3) . . ?
C1 Se3 Cu3 105.3(3) 13 . ?
C1 Se3 In2 93.7(3) . . ?
C1 Se3 In2 93.7(3) 13 . ?
Cu3 Se3 In2 106.20(6) . . ?
C13 Se4 C13 139.0(8) 13 . ?
C13 Se4 Cu2 108.2(4) 13 . ?
C13 Se4 Cu2 108.2(4) . . ?
C13 Se4 In2 92.7(4) 13 . ?
C13 Se4 In2 92.7(4) . . ?
Cu2 Se4 In2 109.17(6) . . ?
P1 Cu2 Se4 108.94(5) . . ?
P1 Cu2 Se4 108.94(5) . 5 ?
Se4 Cu2 Se4 110.00(5) . 5 ?
P1 Cu2 Se4 108.94(5) . 9 ?
Se4 Cu2 Se4 110.00(5) . 9 ?
Se4 Cu2 Se4 110.00(5) 5 9 ?
Se1 Cu3 Se3 110.45(5) 3 8 ?
Se1 Cu3 Se3 110.45(5) 3 11 ?
Se3 Cu3 Se3 108.48(5) 8 11 ?
Se1 Cu3 Se3 110.45(5) 3 . ?
Se3 Cu3 Se3 108.48(5) 8 . ?
Se3 Cu3 Se3 108.48(5) 11 . ?
C7 P1 C7 30.1(8) 17 9 ?
C7 P1 C7 103.5(5) 17 21 ?
C7 P1 C7 77.0(7) 9 21 ?
C7 P1 C7 77.0(7) 17 . ?
C7 P1 C7 103.5(5) 9 . ?
C7 P1 C7 123.8(8) 21 . ?
C7 P1 C7 103.5(5) 17 13 ?
C7 P1 C7 123.8(8) 9 13 ?
C7 P1 C7 103.5(5) 21 13 ?
C7 P1 C7 30.1(8) . 13 ?
C7 P1 C7 123.8(8) 17 5 ?
C7 P1 C7 103.5(5) 9 5 ?
C7 P1 C7 30.1(8) 21 5 ?
C7 P1 C7 103.5(5) . 5 ?
C7 P1 C7 77.0(7) 13 5 ?
C7 P1 Cu2 115.0(4) 17 . ?
C7 P1 Cu2 115.0(4) 9 . ?
C7 P1 Cu2 115.0(4) 21 . ?
C7 P1 Cu2 115.0(4) . . ?
C7 P1 Cu2 115.0(4) 13 . ?
C7 P1 Cu2 115.0(4) 5 . ?
C2 C1 C6 120.0 . . ?
C2 C1 C2 13.3(3) . 23 ?
C6 C1 C2 120.8 . 23 ?
C2 C1 Se3 121.5(6) . . ?
C6 C1 Se3 118.5(6) . . ?
C2 C1 Se3 118.6(7) 23 . ?
C2 C2 C3 76.8(11) 23 23 ?
C2 C2 C3 74.9 23 . ?
C3 C2 C3 2.0(11) 23 . ?
C2 C2 C1 138.5 23 . ?
C3 C2 C1 118.3(8) 23 . ?
C3 C2 C1 119.7 . . ?
C2 C2 C1 28.2(8) 23 23 ?
C3 C2 C1 90.9(8) 23 23 ?
C3 C2 C1 89.1(7) . 23 ?
C1 C2 C1 110.3(8) . 23 ?
C3 C3 C4 112.4(13) 23 23 ?
C3 C3 C2 103.1(10) 23 23 ?
C4 C3 C2 122.2(9) 23 23 ?
C3 C3 C2 74.9(8) 23 . ?
C4 C3 C2 135.6 23 . ?
C2 C3 C2 28.3(8) 23 . ?
C3 C3 C4 65.8(10) 23 . ?
C4 C3 C4 46.6(13) 23 . ?
C2 C3 C4 134.8(3) 23 . ?
C2 C3 C4 119.9 . . ?
C4 C4 C3 67.6(10) 23 23 ?
C4 C4 C5 138.5 23 . ?
C3 C4 C5 118.6(7) 23 . ?
C4 C4 C3 65.8 23 . ?
C3 C4 C3 1.9(10) 23 . ?
C5 C4 C3 119.9 . . ?
C4 C5 C6 120.0 . . ?
C5 C6 C1 120.0 . . ?
C7 C7 C8 70.3(5) 13 . ?
C7 C7 C12 128.4(6) 13 . ?
C8 C7 C12 120.6 . . ?
C7 C7 P1 75.0(4) 13 . ?
C8 C7 P1 116.6(7) . . ?
C12 C7 P1 122.6(7) . . ?
C9 C8 C7 118.3 . . ?
C9 C8 C9 35.1(12) . 13 ?
C7 C8 C9 132.8(2) . 13 ?
C9 C8 C7 132.8(3) . 13 ?
C7 C8 C7 38.8(9) . 13 ?
C9 C8 C7 119.0(10) 13 13 ?
C9 C9 C8 72.2 13 . ?
C9 C9 C10 128.4 13 . ?
C8 C9 C10 121.1 . . ?
C9 C9 C10 32.7(5) 13 13 ?
C8 C9 C10 88.1(2) . 13 ?
C10 C9 C10 95.7(5) . 13 ?
C11 C10 C9 120.0 . . ?
C11 C10 C9 118.70(7) . 13 ?
C9 C10 C9 19.0(4) . 13 ?
C12 C11 C10 120.0 . . ?
C11 C12 C7 120.0 . . ?
C11 C12 C12 128.8 . 17 ?
C7 C12 C12 105.2 . 17 ?
C14 C13 C18 120.0 . . ?
C14 C13 Se4 122.6(8) . . ?
C18 C13 Se4 117.4(8) . . ?
C14 C14 C15 82.8 17 . ?
C14 C14 C13 156.5 17 . ?
C15 C14 C13 120.0 . . ?
C14 C14 C15 66.9(9) 17 17 ?
C15 C14 C15 15.9(9) . 17 ?
C13 C14 C15 135.8(9) . 17 ?
C15 C15 C16 142.3 17 . ?
C15 C15 C14 97.2 17 . ?
C16 C15 C14 120.0 . . ?
C15 C15 C14 66.9(8) 17 17 ?
C16 C15 C14 150.0(8) . 17 ?
C14 C15 C14 30.3(8) . 17 ?
C15 C15 C16 29.3(6) 17 17 ?
C16 C15 C16 113.0(6) . 17 ?
C14 C15 C16 126.1(6) . 17 ?
C14 C15 C16 95.9(11) 17 17 ?
C15 C16 C17 120.0 . . ?
C15 C16 C15 8.4(4) . 17 ?
C17 C16 C15 128.2(4) . 17 ?
C18 C17 C16 120.0 . . ?
C17 C18 C13 120.0 . . ?

loop_
_geom_bond_atom_site_label_1
_geom_bond_atom_site_label_2
_geom_bond_distance
_geom_bond_site_symmetry_2
_geom_bond_publ_flag
In1 Se1 2.4587(10) . ?
In1 Se1 2.4587(10) 3 ?
In1 Se2 2.5672(13) 3 ?
In1 Se2 2.5672(13) . ?
Cu1 Se1 2.4587(10) . ?
Cu1 Se1 2.4587(10) 3 ?
Cu1 Se2 2.5672(13) 3 ?
Cu1 Se2 2.5672(13) . ?
In2 Se2 2.5686(8) 9 ?
In2 Se2 2.5686(8) . ?
In2 Se4 2.5854(14) . ?
In2 Se3 2.5915(12) . ?
Se1 Cu3 2.442(3) 3 ?
Se1 Cu1 2.4587(10) 10 ?
Se1 In1 2.4587(10) 10 ?
Se1 In1 2.4588(10) 5 ?
Se1 Cu1 2.4588(10) 5 ?
Se2 In2 2.5687(8) 5 ?
Se3 C1 1.995(8) . ?
Se3 C1 1.995(8) 13 ?
Se3 Cu3 2.4523(13) . ?
Se4 C13 2.088(10) 13 ?
Se4 C13 2.088(10) . ?
Se4 Cu2 2.4482(14) . ?
Cu2 P1 2.295(5) . ?
Cu2 Se4 2.4483(14) 5 ?
Cu2 Se4 2.4484(14) 9 ?
Cu3 Se1 2.442(3) 3 ?
Cu3 Se3 2.4522(13) 8 ?
Cu3 Se3 2.4522(12) 11 ?
P1 C7 1.804(9) 17 ?
P1 C7 1.804(9) 9 ?
P1 C7 1.804(9) 21 ?
P1 C7 1.804(9) . ?
P1 C7 1.804(9) 13 ?
P1 C7 1.804(9) 5 ?
C1 C2 1.39 . ?
C1 C6 1.39 . ?
C1 C2 1.95(2) 23 ?
C2 C2 0.68(2) 23 ?
C2 C3 1.382(6) 23 ?
C2 C3 1.39 . ?
C2 C1 1.95(2) 23 ?
C3 C3 0.05(3) 23 ?
C3 C4 1.367(12) 23 ?
C3 C2 1.382(5) 23 ?
C3 C4 1.39 . ?
C4 C4 1.09(3) 23 ?
C4 C3 1.367(10) 23 ?
C4 C5 1.39 . ?
C5 C6 1.39 . ?
C7 C7 0.94(2) 13 ?
C7 C8 1.41 . ?
C7 C12 1.39 . ?
C8 C9 1.39 . ?
C8 C9 1.387(9) 13 ?
C8 C7 1.407(9) 13 ?
C9 C9 0.84(3) 13 ?
C9 C10 1.39 . ?
C9 C10 2.02(3) 13 ?
C10 C11 1.39 . ?
C10 C9 2.02(2) 13 ?
C11 C12 1.39 . ?
C12 C12 1.52(2) 17 ?
C13 C14 1.39 . ?
C13 C18 1.39 . ?
C14 C14 0.76(2) 17 ?
C14 C15 1.39 . ?
C14 C15 1.499(10) 17 ?
C15 C15 0.41(3) 17 ?
C15 C16 1.39 . ?
C15 C14 1.499(9) 17 ?
C15 C16 1.74(3) 17 ?
C16 C17 1.39 . ?
C16 C15 1.74(2) 17 ?
C17 C18 1.39 . ?
